data_7219039
loop_
_publ_author_name
'Tanaka, K.'
'Yanamoto, D.'
'Yoshimura, K.'
'Anami, T.'
'Urbanczyk-Lipkowska, Z.'

_publ_section_title
;
 Interpenetrated and non-interpenetrated homochiral metal--organic
 frameworks based on
 (R)-2,2&#x2032;-dihydroxy-1,1&#x2032;-binaphthyl-5,5&#x2032;-dibenzoic
 acid
;
_journal_issue 6
_journal_name_full CrystEngComm
_journal_page_first 1291
_journal_paper_doi 10.1039/C4CE02210F
_journal_volume 17
_journal_year 2015
_chemical_absolute_configuration known
_chemical_formula_sum 'C208 H241 Cu4 N24 O52'
_chemical_formula_weight 4163.39
_space_group_crystal_system monoclinic
_space_group_IT_number 4
_space_group_name_Hall 'P 2yb'
_space_group_name_H-M_alt 'P 1 21 1'
_symmetry_space_group_name_Hall 'P 2yb'
_symmetry_space_group_name_H-M 'P 1 21 1'
_atom_sites_solution_hydrogens geom
_audit_creation_method SHELXL-2014/6
_audit_update_record
;
2014-10-13 deposited with the CCDC.
2014-12-08 downloaded from the CCDC.
;
_cell_angle_alpha 90
_cell_angle_beta 116.121(8)
_cell_angle_gamma 90
_cell_formula_units_Z 2
_cell_length_a 22.7600(9)
_cell_length_b 25.2630(11)
_cell_length_c 24.1460(11)
_cell_measurement_temperature 100(2)
_cell_measurement_theta_max 27.49
_cell_measurement_theta_min 2.61
_cell_volume 12465.6(13)
_computing_cell_refinement 'Bruker SAINT'
_computing_data_collection 'Bruker APEX2'
_computing_data_reduction 'Bruker SAINT'
_computing_molecular_graphics 'Bruker SHELXTL'
_computing_publication_material 'Bruker SHELXTL'
_computing_structure_refinement 'SHELXL-2014/6 (Sheldrick, 2014)'
_computing_structure_solution 'SHELXS-97 (Sheldrick, 2008)'
_diffrn_ambient_temperature 100(2)
_diffrn_measured_fraction_theta_full 0.579
_diffrn_measured_fraction_theta_max 0.994
_diffrn_measurement_device_type 'Bruker APEX-II CCD'
_diffrn_measurement_method '\f and \w scans'
_diffrn_radiation_type MoK\a
_diffrn_radiation_wavelength 0.71073
_diffrn_reflns_av_R_equivalents 0.0279
_diffrn_reflns_av_unetI/netI 0.0470
_diffrn_reflns_Laue_measured_fraction_full 0.579
_diffrn_reflns_Laue_measured_fraction_max 0.994
_diffrn_reflns_limit_h_max 20
_diffrn_reflns_limit_h_min -22
_diffrn_reflns_limit_k_max 25
_diffrn_reflns_limit_k_min -22
_diffrn_reflns_limit_l_max 23
_diffrn_reflns_limit_l_min -24
_diffrn_reflns_number 28035
_diffrn_reflns_point_group_measured_fraction_full 0.428
_diffrn_reflns_point_group_measured_fraction_max 0.740
_diffrn_reflns_theta_full 25.242
_diffrn_reflns_theta_max 20.816
_diffrn_reflns_theta_min 1.612
_diffrn_source 'fine-focus sealed tube'
_exptl_absorpt_coefficient_mu 0.408
_exptl_absorpt_correction_type none
_exptl_crystal_colour green
_exptl_crystal_density_diffrn 1.109
_exptl_crystal_density_meas 1.03
_exptl_crystal_density_method 'flotation, ZnCl2/H2O'
_exptl_crystal_description plate
_exptl_crystal_F_000 4378
_exptl_crystal_size_max 0.15
_exptl_crystal_size_mid 0.10
_exptl_crystal_size_min 0.06
_refine_diff_density_max 0.738
_refine_diff_density_min -0.512
_refine_diff_density_rms 0.062
_refine_ls_abs_structure_details
;
 Flack x determined using 4311 quotients [(I+)-(I-)]/[(I+)+(I-)]
 (Parsons, Flack and Wagner, Acta Cryst. B69 (2013) 249-259).
;
_refine_ls_abs_structure_Flack 0.312(6)
_refine_ls_extinction_method none
_refine_ls_goodness_of_fit_ref 1.028
_refine_ls_hydrogen_treatment constr
_refine_ls_matrix_type full
_refine_ls_number_parameters 1514
_refine_ls_number_reflns 19321
_refine_ls_number_restraints 1
_refine_ls_restrained_S_all 1.028
_refine_ls_R_factor_all 0.0797
_refine_ls_R_factor_gt 0.0638
_refine_ls_shift/su_max 0.054
_refine_ls_shift/su_mean 0.001
_refine_ls_structure_factor_coef Fsqd
_refine_ls_weighting_details 'w=1/[\s^2^(Fo^2^)+(0.1203P)^2^] where P=(Fo^2^+2Fc^2^)/3'
_refine_ls_weighting_scheme calc
_refine_ls_wR_factor_gt 0.1736
_refine_ls_wR_factor_ref 0.1829
_reflns_Friedel_coverage 0.445
_reflns_Friedel_fraction_full 0.271
_reflns_Friedel_fraction_max 0.470
_reflns_number_gt 15115
_reflns_number_total 19321
_reflns_threshold_expression 'I > 2\s(I)'
_cod_data_source_file c4ce02210f1.cif
_cod_data_source_block shelx
_cod_depositor_comments 'Adding full bibliography for 7219039--7219040.cif.'
_cod_original_cell_volume 12465.6(12)
_cod_database_code 7219039
_shelx_space_group_comment
;
The symmetry employed for this shelxl refinement is uniquely defined
by the following loop, which should always be used as a source of
symmetry information in preference to the above space-group names.
They are only intended as comments.
;
_shelx_estimated_absorpt_t_min 0.9496
_shelx_estimated_absorpt_t_max 0.9794
_shelxl_version_number 2014/6

loop_
_space_group_symop_operation_xyz
'x, y, z'
'-x, y+1/2, -z'

loop_
_atom_site_label
_atom_site_type_symbol
_atom_site_fract_x
_atom_site_fract_y
_atom_site_fract_z
_atom_site_U_iso_or_equiv
_atom_site_adp_type
_atom_site_occupancy
_atom_site_site_symmetry_order
_atom_site_calc_flag
_atom_site_refinement_flags_posn
_atom_site_refinement_flags_adp
C11 C 0.3492(4) 0.0690(4) 0.8155(3) 0.040(2) Uani 1 1 d . .
C16 C -0.6369(4) -0.4368(4) 0.2858(3) 0.042(2) Uani 1 1 d . .
C19 C 1.1488(4) 0.4740(4) 1.1608(4) 0.047(2) Uani 1 1 d . .
C20 C 0.1388(4) -0.0238(4) 0.6982(3) 0.041(2) Uani 1 1 d . .
C23 C 0.2597(4) 0.0213(4) 0.6656(4) 0.045(2) Uani 1 1 d . .
C24 C 0.2231(4) 0.0214(5) 0.8545(4) 0.057(3) Uani 1 1 d . .
C26 C 0.2256(4) -0.0286(4) 0.9458(4) 0.057(2) Uani 1 1 d . .
H26 H 0.2402 -0.0595 0.9330 0.069 Uiso 1 1 calc R U
C27 C 1.2304(5) 0.4710(4) 1.4662(4) 0.065(3) Uani 1 1 d . .
H27 H 1.2367 0.4393 1.4893 0.078 Uiso 1 1 calc R U
C28 C 1.2286(4) 0.5156(4) 1.3790(4) 0.055(2) Uani 1 1 d . .
C29 C 0.2502(4) 0.0626(4) 0.5096(4) 0.058(2) Uani 1 1 d . .
H29 H 0.2300 0.0895 0.4797 0.070 Uiso 1 1 calc R U
C30 C -0.5746(4) -0.4082(4) 0.3211(4) 0.051(2) Uani 1 1 d . .
C31 C 1.2389(4) 0.4695(4) 1.4124(3) 0.055(2) Uani 1 1 d . .
H31 H 1.2514 0.4378 1.3993 0.065 Uiso 1 1 calc R U
C32 C 1.2741(4) 0.5237(4) 1.1288(4) 0.051(2) Uani 1 1 d . .
C33 C 0.2428(4) 0.0607(4) 0.5649(3) 0.057(2) Uani 1 1 d . .
H33 H 0.2174 0.0874 0.5720 0.069 Uiso 1 1 calc R U
C34 C 1.2557(4) 0.5681(4) 1.0285(4) 0.058(2) Uani 1 1 d . .
H34 H 1.2255 0.5921 1.0324 0.070 Uiso 1 1 calc R U
C35 C 0.2138(4) 0.0173(4) 0.9111(4) 0.054(3) Uani 1 1 d . .
C36 C 0.3004(6) 0.0292(5) 0.4435(4) 0.071(3) Uani 1 1 d . .
C37 C 0.3049(5) -0.0181(4) 0.5968(3) 0.062(3) Uani 1 1 d . .
H37 H 0.3216 -0.0470 0.6246 0.075 Uiso 1 1 calc R U
C38 C 1.3134(4) 0.5376(4) 0.9721(4) 0.051(2) Uani 1 1 d . .
C40 C 1.2861(4) 0.5297(4) 1.0735(3) 0.046(2) Uani 1 1 d . .
C41 C 0.4136(4) 0.0982(5) 0.8508(4) 0.061(3) Uani 1 1 d . .
C43 C 0.2701(4) 0.0230(4) 0.6074(4) 0.050(2) Uani 1 1 d . .
C44 C 0.6386(4) 0.1667(4) 0.8795(5) 0.066(3) Uani 1 1 d . .
H44 H 0.5993 0.1499 0.8516 0.080 Uiso 1 1 calc R U
C45 C 0.0145(5) -0.0287(5) 0.6307(4) 0.074(3) Uani 1 1 d . .
H45 H 0.0092 0.0044 0.6466 0.089 Uiso 1 1 calc R U
C46 C 0.5272(4) 0.1563(4) 0.9133(4) 0.060(3) Uani 1 1 d . .
C47 C 0.1919(5) 0.0635(5) 0.9296(4) 0.070(3) Uani 1 1 d . .
H47 H 0.1813 0.0944 0.9047 0.084 Uiso 1 1 calc R U
C48 C 0.4686(4) 0.1821(4) 0.8895(4) 0.062(3) Uani 1 1 d . .
H48 H 0.4675 0.2192 0.8957 0.074 Uiso 1 1 calc R U
C49 C 0.3143(5) -0.0146(5) 0.5418(4) 0.069(3) Uani 1 1 d . .
H49 H 0.3402 -0.0403 0.5342 0.083 Uiso 1 1 calc R U
C50 C -0.5151(4) -0.4352(4) 0.3430(4) 0.072(3) Uani 1 1 d . .
H50 H -0.5146 -0.4718 0.3342 0.086 Uiso 1 1 calc R U
C51 C 0.7474(4) 0.1933(4) 0.9050(5) 0.073(3) Uani 1 1 d . .
C52' C 1.2053(6) 0.5208(4) 1.5443(4) 0.070(3) Uani 1 1 d . .
C53' C 1.2051(4) 0.5617(5) 1.4526(4) 0.068(3) Uani 1 1 d . .
H53' H 1.1949 0.5942 1.4661 0.082 Uiso 1 1 calc R U
C54' C 1.3268(4) 0.4939(4) 1.0661(4) 0.056(3) Uani 1 1 d . .
H54' H 1.3469 0.4668 1.0959 0.067 Uiso 1 1 calc R U
C55' C 1.0269(4) 0.4722(4) 1.0968(4) 0.061(3) Uani 1 1 d . .
H55' H 1.0248 0.5081 1.1076 0.073 Uiso 1 1 calc R U
C56' C 1.2690(4) 0.5715(4) 0.9786(4) 0.058(2) Uani 1 1 d . .
H56' H 1.2475 0.5976 0.9480 0.070 Uiso 1 1 calc R U
C57' C 0.4714(4) 0.0741(4) 0.8727(4) 0.054(2) Uani 1 1 d . .
H57' H 0.4728 0.0369 0.8672 0.064 Uiso 1 1 calc R U
C58' C 1.2941(5) 0.5026(4) 0.8664(4) 0.063(3) Uani 1 1 d . .
C59' C 0.2868(5) 0.0246(4) 0.5013(4) 0.067(3) Uani 1 1 d . .
C60' C 0.7539(5) 0.2150(4) 0.9600(5) 0.065(3) Uani 1 1 d . .
C61' C 0.2007(5) 0.0151(5) 1.0214(4) 0.069(3) Uani 1 1 d . .
C62' C 0.6884(4) 0.1699(4) 0.8647(4) 0.061(3) Uani 1 1 d . .
H62' H 0.6838 0.1563 0.8263 0.073 Uiso 1 1 calc R U
C63' C 1.3233(5) 0.5426(4) 0.9161(4) 0.053(2) Uani 1 1 d . .
C64' C -0.5735(5) -0.3536(4) 0.3320(4) 0.062(3) Uani 1 1 d . .
H64' H -0.6137 -0.3347 0.3157 0.075 Uiso 1 1 calc R U
C65' C -0.3459(5) -0.3376(4) 0.3533(4) 0.065(3) Uani 1 1 d . .
H65' H -0.3856 -0.3523 0.3233 0.077 Uiso 1 1 calc R U
C66' C 0.2333(5) -0.0071(5) 1.1297(5) 0.074(3) Uani 1 1 d . .
C67' C -0.3416(4) -0.3211(4) 0.4114(4) 0.055(2) Uani 1 1 d . .
C68' C -0.2307(4) -0.2947(4) 0.4374(4) 0.058(3) Uani 1 1 d . .
C69' C 0.4100(4) 0.1548(4) 0.8560(4) 0.058(2) Uani 1 1 d . .
H69' H 0.3693 0.1730 0.8373 0.069 Uiso 1 1 calc R U
C70' C 0.0759(5) -0.0520(5) 0.6485(4) 0.074(3) Uani 1 1 d . .
C71 C 1.0856(5) 0.4461(5) 1.1172(4) 0.068(3) Uani 1 1 d . .
C72 C -0.2366(4) -0.3118(4) 0.3815(4) 0.057(2) Uani 1 1 d . .
C73 C -0.3957(4) -0.3259(4) 0.4279(4) 0.058(3) Uani 1 1 d . .
C74 C -0.2822(4) -0.2977(4) 0.4520(4) 0.052(2) Uani 1 1 d . .
C75 C 0.9080(4) 0.3660(4) 1.0023(4) 0.064(3) Uani 1 1 d . .
C76' C -0.2758(5) -0.2765(4) 0.5111(4) 0.070(3) Uani 1 1 d . .
H76' H -0.2355 -0.2619 0.5401 0.084 Uiso 1 1 calc R U
C77' C -0.5167(5) -0.3268(4) 0.3654(4) 0.064(3) Uani 1 1 d . .
H77' H -0.5182 -0.2898 0.3718 0.077 Uiso 1 1 calc R U
C78' C 0.1868(6) 0.0141(5) 1.0777(5) 0.083(3) Uani 1 1 d . .
C79' C -0.4575(5) -0.3523(4) 0.3899(4) 0.067(3) Uani 1 1 d . .
C80' C -0.2957(5) -0.3327(4) 0.3411(4) 0.062(3) Uani 1 1 d . .
H80' H -0.3003 -0.3443 0.3019 0.075 Uiso 1 1 calc R U
C81 C 0.2872(5) -0.0060(5) 0.3447(4) 0.074(3) Uani 1 1 d . .
C82 C 0.7027(5) 0.2136(4) 0.9746(4) 0.066(3) Uani 1 1 d . .
C83 C 0.2161(4) -0.0300(5) 0.9998(4) 0.067(3) Uani 1 1 d . .
H83 H 0.2206 -0.0625 1.0211 0.080 Uiso 1 1 calc R U
C84 C -0.1663(4) -0.2682(4) 0.4828(4) 0.063(3) Uani 1 1 d . .
C85 C 1.3500(5) 0.4535(4) 1.7124(5) 0.075(3) Uani 1 1 d . .
C86' C 1.2116(4) 0.5609(5) 1.3968(4) 0.065(3) Uani 1 1 d . .
H86' H 1.2041 0.5921 1.3726 0.078 Uiso 1 1 calc R U
C87' C 1.3389(4) 0.4975(4) 1.0136(4) 0.061(3) Uani 1 1 d . .
H87' H 1.3652 0.4714 1.0071 0.073 Uiso 1 1 calc R U
C88' C 1.2564(6) 0.4989(5) 1.6000(5) 0.086(3) Uani 1 1 d . .
C89' C -0.0322(5) -0.1058(4) 0.5592(4) 0.069(3) Uani 1 1 d . .
C90' C 1.2129(5) 0.5172(5) 1.4879(4) 0.067(3) Uani 1 1 d . .
C91A C 1.3613(5) 0.5795(4) 0.9125(4) 0.072(3) Uani 1 1 d . .
H91A H 1.3817 0.6034 0.9459 0.087 Uiso 1 1 calc R U
C92 C 0.2079(6) -0.0890(6) 0.3514(6) 0.114(5) Uani 1 1 d . .
H92 H 0.1826 -0.1175 0.3550 0.137 Uiso 1 1 calc R U
C92' C 1.2375(4) 0.5133(5) 1.3196(4) 0.058(3) Uani 1 1 d . .
C92A C 0.7038(5) 0.2382(4) 1.0312(4) 0.063(3) Uani 1 1 d . .
H92A H 0.7424 0.2560 1.0587 0.076 Uiso 1 1 calc R U
C93' C 0.5889(4) 0.1853(4) 0.9530(4) 0.062(3) Uani 1 1 d . .
C93A C 0.1858(5) 0.0631(6) 0.9850(5) 0.089(3) Uani 1 1 d . .
H93A H 0.1720 0.0940 0.9984 0.107 Uiso 1 1 calc R U
C94A C 0.2722(5) -0.0113(5) 0.3955(5) 0.072(3) Uani 1 1 d . .
C95' C 0.3310(6) 0.0690(6) 0.4358(5) 0.096(4) Uani 1 1 d . .
H95' H 0.3434 0.0962 0.4660 0.116 Uiso 1 1 calc R U
C95A C -0.0908(5) -0.1311(4) 0.5147(5) 0.065(3) Uani 1 1 d . .
C96A C -0.1012(4) -0.1868(4) 0.5213(4) 0.062(3) Uani 1 1 d . .
C97A C 0.9696(5) 0.4436(4) 1.0590(4) 0.064(3) Uani 1 1 d . .
H97A H 0.9286 0.4610 1.0447 0.076 Uiso 1 1 calc R U
C98A C 0.2997(6) -0.0203(6) 1.1384(5) 0.099(4) Uani 1 1 d . .
H98A H 0.3108 -0.0140 1.1054 0.119 Uiso 1 1 calc R U
C99A C 0.1303(5) 0.0323(5) 1.0754(5) 0.078(3) Uani 1 1 d . .
H99A H 0.0985 0.0489 1.0393 0.094 Uiso 1 1 calc R U
C100 C -0.1362(4) -0.1056(4) 0.4652(4) 0.067(3) Uani 1 1 d . .
H100 H -0.1303 -0.0693 0.4588 0.080 Uiso 1 1 calc R U
C103 C -0.1560(4) -0.2142(4) 0.4778(4) 0.049(2) Uani 1 1 d . .
C104 C 0.3475(6) -0.0418(5) 1.1933(6) 0.100(4) Uani 1 1 d . .
H104 H 0.3892 -0.0516 1.1966 0.119 Uiso 1 1 calc R U
C105 C 0.9141(5) 0.2501(5) 1.0962(5) 0.071(3) Uani 1 1 d . .
H105 H 0.9427 0.2351 1.1349 0.085 Uiso 1 1 calc R U
C106 C 1.2442(7) 0.4977(5) 1.6551(5) 0.086(3) Uani 1 1 d . .
C107 C 1.3070(5) 0.5078(4) 0.8156(4) 0.066(3) Uani 1 1 d . .
C108 C -0.0403(5) -0.0584(4) 0.5866(5) 0.075(3) Uani 1 1 d . .
H108 H -0.0833 -0.0458 0.5755 0.090 Uiso 1 1 calc R U
C109 C 1.2756(6) 0.4699(5) 0.7640(5) 0.089(3) Uani 1 1 d . .
C110 C -0.3285(5) -0.2782(4) 0.5236(4) 0.070(3) Uani 1 1 d . .
H110 H -0.3256 -0.2621 0.5603 0.084 Uiso 1 1 calc R U
C111 C -0.2038(4) -0.1839(4) 0.4262(4) 0.054(2) Uani 1 1 d . .
H111 H -0.2419 -0.2003 0.3957 0.064 Uiso 1 1 calc R U
C112 C 0.6422(5) 0.1872(4) 0.9349(4) 0.061(3) Uani 1 1 d . .
C114 C 0.9706(5) 0.3935(4) 1.0425(4) 0.071(3) Uani 1 1 d . .
C115 C 0.8167(4) 0.2421(4) 1.0008(4) 0.057(2) Uani 1 1 d . .
C116 C 0.6543(5) 0.2364(4) 1.0450(4) 0.067(3) Uani 1 1 d . .
H116 H 0.6583 0.2533 1.0816 0.081 Uiso 1 1 calc R U
C117 C 1.0892(4) 0.3948(4) 1.0995(4) 0.060(3) Uani 1 1 d . .
H117 H 1.1304 0.3781 1.1112 0.072 Uiso 1 1 calc R U
C118 C 0.0856(5) -0.1005(5) 0.6213(5) 0.083(3) Uani 1 1 d . .
H118 H 0.1279 -0.1153 0.6340 0.099 Uiso 1 1 calc R U
C119 C 1.2906(6) 0.4713(5) 1.7111(4) 0.085(3) Uani 1 1 d . .
C120 C -0.3908(5) -0.3048(4) 0.4811(5) 0.072(3) Uani 1 1 d . .
H120 H -0.4265 -0.3068 0.4914 0.086 Uiso 1 1 calc R U
C121 C 1.3184(5) 0.4787(4) 1.6067(4) 0.074(3) Uani 1 1 d . .
H121 H 1.3276 0.4804 1.5720 0.089 Uiso 1 1 calc R U
C122 C 1.2268(6) 0.4273(6) 0.8206(6) 0.101(4) Uani 1 1 d . .
H122 H 1.2026 0.3983 0.8249 0.122 Uiso 1 1 calc R U
C123 C 0.9295(5) 0.2946(4) 1.0817(5) 0.071(3) Uani 1 1 d . .
H123 H 0.9664 0.3131 1.1111 0.085 Uiso 1 1 calc R U
C124 C 0.2693(6) -0.0382(5) 1.2377(5) 0.083(3) Uani 1 1 d . .
C127 C 0.8341(4) 0.2903(4) 0.9838(4) 0.060(3) Uani 1 1 d . .
C128 C 0.8921(4) 0.3175(4) 1.0216(4) 0.056(2) Uani 1 1 d . .
C129 C 0.7926(4) 0.3128(4) 0.9242(4) 0.053(2) Uani 1 1 d . .
H129 H 0.7539 0.2950 0.8968 0.063 Uiso 1 1 calc R U
C130 C -0.0664(5) -0.2701(5) 0.5790(5) 0.085(3) Uani 1 1 d . .
H130 H -0.0363 -0.2888 0.6143 0.102 Uiso 1 1 calc R U
C131 C 1.3658(6) 0.4569(5) 1.6611(5) 0.102(4) Uani 1 1 d . .
H131 H 1.4066 0.4449 1.6641 0.122 Uiso 1 1 calc R U
C132 C -0.0571(5) -0.2184(5) 0.5714(5) 0.079(3) Uani 1 1 d . .
H132 H -0.0188 -0.2018 0.6013 0.095 Uiso 1 1 calc R U
C133 C 0.2225(7) -0.0112(5) 1.1835(5) 0.091(4) Uani 1 1 d . .
C135 C 0.5291(4) 0.1013(4) 0.9028(4) 0.061(3) Uani 1 1 d . .
H135 H 0.5698 0.0834 0.9165 0.073 Uiso 1 1 calc R U
C136 C -0.1922(5) -0.1325(4) 0.4231(4) 0.066(3) Uani 1 1 d . .
H136 H -0.2240 -0.1126 0.3901 0.080 Uiso 1 1 calc R U
C137 C 1.3497(5) 0.5482(5) 0.8147(5) 0.072(3) Uani 1 1 d . .
H137 H 1.3618 0.5493 0.7817 0.087 Uiso 1 1 calc R U
C138 C 0.0320(4) -0.1235(5) 0.5775(5) 0.078(3) Uani 1 1 d . .
H138 H 0.0382 -0.1540 0.5575 0.094 Uiso 1 1 calc R U
C139 C -0.1240(5) -0.2974(6) 0.5316(5) 0.084(3) Uani 1 1 d . .
C140 C 1.1530(6) 0.5397(5) 1.5469(5) 0.090(4) Uani 1 1 d . .
H140 H 1.1197 0.5535 1.5098 0.108 Uiso 1 1 calc R U
C141 C 0.3485(7) 0.0765(8) 0.3858(6) 0.140(6) Uani 1 1 d . .
H141 H 0.3732 0.1060 0.3835 0.168 Uiso 1 1 calc R U
C142 C 0.5938(5) 0.2098(4) 1.0063(4) 0.072(3) Uani 1 1 d . .
H142 H 0.5584 0.2091 1.0170 0.086 Uiso 1 1 calc R U
C143 C -0.4553(5) -0.4084(5) 0.3784(5) 0.081(3) Uani 1 1 d . .
H143 H -0.4148 -0.4268 0.3941 0.097 Uiso 1 1 calc R U
C144 C 0.3325(8) -0.0484(6) 1.2421(6) 0.110(4) Uani 1 1 d . .
C147 C 0.2344(6) -0.0509(5) 0.3980(5) 0.087(4) Uani 1 1 d . .
H147 H 0.2251 -0.0532 0.4327 0.105 Uiso 1 1 calc R U
C148 C 0.3261(7) 0.0370(7) 0.3412(6) 0.113(5) Uani 1 1 d . .
H148 H 0.3371 0.0386 0.3076 0.136 Uiso 1 1 calc R U
C149 C 1.2364(6) 0.4312(6) 0.7682(6) 0.095(4) Uani 1 1 d . .
C151 C 0.1632(6) 0.0056(5) 1.1778(5) 0.083(3) Uani 1 1 d . .
H151 H 0.1537 0.0021 1.2122 0.100 Uiso 1 1 calc R U
C152 C 1.2531(5) 0.4664(6) 0.8692(5) 0.091(4) Uani 1 1 d . .
H152 H 1.2412 0.4663 0.9023 0.110 Uiso 1 1 calc R U
C153 C 0.1201(6) 0.0258(5) 1.1284(6) 0.089(3) Uani 1 1 d . .
H153 H 0.0797 0.0370 1.1272 0.107 Uiso 1 1 calc R U
C154 C 1.0345(5) 0.3694(5) 1.0660(4) 0.073(3) Uani 1 1 d . .
H154 H 1.0373 0.3332 1.0568 0.087 Uiso 1 1 calc R U
C155 C 1.1422(7) 0.5415(6) 1.5965(7) 0.116(5) Uani 1 1 d . .
H155 H 1.1052 0.5599 1.5953 0.139 Uiso 1 1 calc R U
C156 C 0.2582(6) -0.0435(5) 0.2946(4) 0.082(3) Uani 1 1 d . .
C157 C 0.8098(5) 0.3591(5) 0.9083(5) 0.082(3) Uani 1 1 d . .
H157 H 0.7814 0.3748 0.8700 0.098 Uiso 1 1 calc R U
C160 C 0.2197(7) -0.0842(6) 0.2991(7) 0.106(4) Uani 1 1 d . .
C161 C 0.8557(5) 0.2208(4) 1.0573(5) 0.071(3) Uani 1 1 d . .
C162 C 1.1901(8) 0.5136(7) 1.6562(7) 0.128(5) Uani 1 1 d . .
H162 H 1.1810 0.5084 1.6907 0.154 Uiso 1 1 calc R U
C163 C 1.3733(6) 0.5849(5) 0.8587(5) 0.091(4) Uani 1 1 d . .
H163 H 1.3975 0.6141 0.8548 0.109 Uiso 1 1 calc R U
C164 C 0.8693(5) 0.3857(5) 0.9469(5) 0.082(3) Uani 1 1 d . .
H164 H 0.8812 0.4174 0.9331 0.098 Uiso 1 1 calc R U
O1 O 0.2899(3) -0.0166(3) 0.7050(3) 0.0575(17) Uani 1 1 d . .
O2 O 0.2229(2) 0.0573(2) 0.6693(2) 0.0512(15) Uani 1 1 d . .
O3 O 0.3524(2) 0.0203(3) 0.8224(2) 0.0481(15) Uani 1 1 d . .
O4 O 0.2981(3) 0.0969(2) 0.7856(2) 0.0560(16) Uani 1 1 d . .
O5 O 0.2495(3) -0.0202(3) 0.8438(2) 0.0511(15) Uani 1 1 d . .
O6 O 0.2061(3) 0.0623(3) 0.8225(2) 0.0551(15) Uani 1 1 d . .
O7 O 0.1894(3) -0.0529(3) 0.7202(2) 0.0551(16) Uani 1 1 d . .
O8 O 0.1322(3) 0.0231(3) 0.7060(2) 0.0576(17) Uani 1 1 d . .
O9 O 0.1650(3) 0.1436(3) 0.7233(3) 0.075(2) Uani 1 1 d . .
O10 O -0.1342(4) -0.3484(4) 0.5373(3) 0.102(3) Uani 1 1 d . .
O11 O -0.1837(3) -0.3050(3) 0.3685(3) 0.087(2) Uani 1 1 d . .
O12 O 0.8419(4) 0.1729(4) 1.0723(4) 0.109(3) Uani 1 1 d . .
O13 O 0.8002(4) 0.1940(3) 0.8921(3) 0.098(2) Uani 1 1 d . .
O14 O 1.1991(3) 0.4452(3) 1.1844(2) 0.0523(16) Uani 1 1 d . .
O15 O 1.1437(3) 0.5223(3) 1.1695(2) 0.0522(16) Uani 1 1 d . .
O17 O 0.3811(5) -0.0729(5) 1.2931(5) 0.158(4) Uani 1 1 d . .
O18 O 1.3653(3) 0.5140(3) 1.2890(2) 0.0515(16) Uani 1 1 d . .
O19 O 1.3143(3) 0.5918(3) 1.2557(2) 0.0561(16) Uani 1 1 d . .
O20 O 1.2616(3) 0.4731(3) 1.3076(3) 0.0560(15) Uani 1 1 d . .
O21 O 1.2195(3) 0.5566(3) 1.2891(3) 0.0572(17) Uani 1 1 d . .
O22 O 1.3005(2) 0.4856(3) 1.1661(2) 0.0503(16) Uani 1 1 d . .
O23 O 1.2361(3) 0.5591(3) 1.1358(2) 0.0478(15) Uani 1 1 d . .
O24 O 1.3303(3) 0.3947(3) 1.2596(3) 0.079(2) Uani 1 1 d . .
O25 O 1.1839(4) 0.6424(3) 1.1947(3) 0.088(2) Uani 1 1 d . .
O26 O 1.2149(5) 0.3958(4) 0.7227(4) 0.136(4) Uani 1 1 d . .
O27 O 1.3966(4) 0.4338(3) 1.7690(3) 0.107(3) Uani 1 1 d . .
O28 O 0.3252(3) -0.0980(3) 0.8094(3) 0.076(2) Uani 1 1 d . .
O30 O 0.1932(6) -0.1176(5) 0.2505(4) 0.167(5) Uani 1 1 d . .
Cu1 Cu 0.27485(5) -0.02405(5) 0.77578(5) 0.0579(3) Uani 1 1 d . .
Cu2 Cu 0.21138(5) 0.06542(5) 0.74416(5) 0.0584(3) Uani 1 1 d . .
Cu3 Cu 1.22452(5) 0.56329(5) 1.21037(4) 0.0569(3) Uani 1 1 d . .
Cu4 Cu 1.28576(5) 0.47241(5) 1.23933(5) 0.0586(3) Uani 1 1 d . .

loop_
_atom_site_aniso_label
_atom_site_aniso_U_11
_atom_site_aniso_U_22
_atom_site_aniso_U_33
_atom_site_aniso_U_23
_atom_site_aniso_U_13
_atom_site_aniso_U_12
C11 0.063(6) 0.031(5) 0.029(4) 0.000(4) 0.022(4) 0.001(5)
C16 0.045(6) 0.059(7) 0.032(5) 0.020(5) 0.025(4) 0.029(6)
C19 0.043(6) 0.059(7) 0.054(5) -0.016(6) 0.035(5) -0.021(6)
C20 0.035(5) 0.057(7) 0.039(5) -0.015(5) 0.024(4) -0.034(5)
C23 0.034(5) 0.045(6) 0.049(6) -0.039(5) 0.012(4) -0.020(5)
C24 0.045(5) 0.068(8) 0.053(6) -0.012(6) 0.017(5) -0.026(6)
C26 0.069(6) 0.064(7) 0.043(5) -0.006(5) 0.029(4) 0.022(6)
C27 0.089(7) 0.057(7) 0.057(6) 0.001(6) 0.040(5) -0.011(6)
C28 0.047(5) 0.071(8) 0.051(6) -0.003(6) 0.026(4) 0.001(5)
C29 0.069(6) 0.061(6) 0.050(5) 0.015(5) 0.030(5) 0.014(6)
C30 0.029(5) 0.065(7) 0.044(5) -0.009(5) 0.003(4) -0.016(5)
C31 0.085(6) 0.053(6) 0.035(5) -0.008(5) 0.036(4) 0.008(6)
C32 0.028(5) 0.059(6) 0.057(6) 0.012(6) 0.010(4) -0.011(5)
C33 0.069(6) 0.074(7) 0.025(4) 0.001(5) 0.016(4) 0.008(6)
C34 0.056(5) 0.063(6) 0.061(6) 0.009(6) 0.031(5) 0.008(5)
C35 0.060(5) 0.082(8) 0.030(5) 0.001(5) 0.029(4) -0.010(5)
C36 0.113(9) 0.077(8) 0.051(6) 0.017(6) 0.061(6) 0.013(7)
C37 0.111(7) 0.054(6) 0.031(5) 0.020(5) 0.040(5) 0.011(6)
C38 0.043(5) 0.054(6) 0.055(6) 0.002(5) 0.020(4) -0.007(5)
C40 0.066(5) 0.064(6) 0.014(4) -0.001(4) 0.023(4) 0.006(5)
C41 0.035(6) 0.093(8) 0.050(5) -0.002(6) 0.014(4) -0.022(6)
C43 0.044(5) 0.047(6) 0.050(6) -0.002(5) 0.012(4) 0.003(5)
C44 0.036(6) 0.056(6) 0.076(7) -0.009(5) -0.003(5) -0.005(5)
C45 0.058(6) 0.103(9) 0.070(6) -0.031(7) 0.036(5) -0.045(7)
C46 0.034(5) 0.063(7) 0.069(6) -0.004(5) 0.010(5) -0.018(5)
C47 0.101(7) 0.082(8) 0.042(5) 0.012(6) 0.046(5) 0.011(7)
C48 0.043(6) 0.048(6) 0.075(6) -0.002(5) 0.008(5) -0.005(5)
C49 0.075(6) 0.090(9) 0.052(6) -0.001(6) 0.037(5) 0.027(6)
C50 0.043(6) 0.065(7) 0.082(7) -0.023(6) 0.004(5) -0.014(6)
C51 0.034(6) 0.051(6) 0.110(9) -0.011(6) 0.010(6) -0.015(5)
C52' 0.091(8) 0.068(7) 0.055(7) 0.010(6) 0.035(6) 0.001(6)
C53' 0.075(6) 0.074(8) 0.061(6) -0.001(6) 0.035(5) 0.008(6)
C54' 0.063(6) 0.062(7) 0.043(5) 0.007(5) 0.024(5) 0.003(5)
C55' 0.058(6) 0.078(7) 0.045(5) -0.008(5) 0.020(4) -0.021(6)
C56' 0.073(6) 0.066(7) 0.036(5) 0.006(5) 0.024(4) 0.006(6)
C57' 0.042(5) 0.047(6) 0.063(5) 0.001(5) 0.015(4) -0.002(5)
C58' 0.085(7) 0.059(7) 0.050(6) -0.002(5) 0.035(5) -0.013(6)
C59' 0.082(7) 0.057(7) 0.059(6) 0.003(6) 0.027(5) 0.003(6)
C60' 0.058(7) 0.059(7) 0.065(7) -0.003(5) 0.013(6) -0.002(5)
C61' 0.078(7) 0.082(8) 0.061(7) -0.007(6) 0.043(6) -0.003(6)
C62' 0.044(6) 0.066(7) 0.061(6) 0.002(5) 0.012(5) 0.008(5)
C63' 0.067(6) 0.057(6) 0.042(5) 0.010(5) 0.030(5) 0.005(5)
C64' 0.054(6) 0.070(7) 0.063(6) -0.005(6) 0.025(5) 0.004(6)
C65' 0.061(7) 0.061(6) 0.044(6) -0.006(5) -0.001(5) -0.002(5)
C66' 0.079(8) 0.091(8) 0.062(7) -0.006(6) 0.040(6) 0.006(7)
C67' 0.042(5) 0.064(6) 0.054(6) -0.011(5) 0.015(5) -0.004(5)
C68' 0.046(6) 0.056(6) 0.058(6) -0.005(5) 0.009(5) -0.002(5)
C69' 0.052(6) 0.062(7) 0.054(6) 0.003(5) 0.019(5) 0.000(5)
C70' 0.082(8) 0.075(8) 0.069(7) -0.011(6) 0.036(6) -0.018(7)
C71 0.052(6) 0.085(8) 0.067(6) -0.016(6) 0.027(5) -0.014(6)
C72 0.052(6) 0.060(6) 0.049(6) -0.009(5) 0.014(5) -0.010(5)
C73 0.051(6) 0.057(6) 0.047(6) -0.011(5) 0.004(5) 0.005(5)
C74 0.044(6) 0.059(6) 0.046(5) 0.000(5) 0.013(5) -0.004(5)
C75 0.048(6) 0.076(8) 0.062(6) -0.009(6) 0.020(5) -0.014(6)
C76' 0.054(6) 0.080(8) 0.070(7) -0.012(6) 0.022(5) -0.010(6)
C77' 0.063(7) 0.062(7) 0.062(6) -0.004(5) 0.022(5) 0.000(6)
C78' 0.086(8) 0.086(9) 0.069(8) 0.000(7) 0.028(7) -0.007(7)
C79' 0.056(7) 0.068(7) 0.063(6) -0.011(6) 0.013(5) -0.005(6)
C80' 0.051(6) 0.083(7) 0.051(6) 0.001(5) 0.020(5) 0.000(6)
C81 0.081(7) 0.097(9) 0.048(7) -0.002(6) 0.032(6) 0.012(7)
C82 0.046(6) 0.083(8) 0.059(6) -0.003(6) 0.014(5) -0.009(5)
C83 0.065(6) 0.091(8) 0.057(6) 0.011(6) 0.038(5) 0.018(6)
C84 0.052(6) 0.073(8) 0.054(6) -0.004(6) 0.014(5) 0.004(6)
C85 0.074(7) 0.078(8) 0.070(7) 0.001(6) 0.029(6) 0.004(6)
C86' 0.063(6) 0.071(8) 0.063(6) 0.006(6) 0.030(5) 0.000(6)
C87' 0.059(6) 0.080(8) 0.049(6) -0.006(5) 0.028(5) 0.001(6)
C88' 0.115(9) 0.081(8) 0.087(9) -0.009(7) 0.067(8) -0.008(8)
C89' 0.064(7) 0.080(8) 0.062(6) -0.015(6) 0.028(5) -0.021(6)
C90' 0.071(6) 0.071(8) 0.057(6) 0.011(6) 0.027(5) 0.009(6)
C91A 0.099(8) 0.069(8) 0.055(6) 0.000(5) 0.041(6) 0.004(7)
C92 0.113(10) 0.141(13) 0.114(11) 0.020(10) 0.074(9) 0.013(10)
C92' 0.044(6) 0.069(8) 0.056(6) 0.011(6) 0.017(5) -0.006(6)
C92A 0.061(6) 0.071(7) 0.044(6) -0.006(5) 0.011(5) -0.011(6)
C93' 0.049(6) 0.070(7) 0.062(6) -0.006(5) 0.018(5) -0.002(5)
C93A 0.095(8) 0.101(10) 0.079(8) -0.003(8) 0.046(6) 0.006(8)
C94A 0.091(8) 0.070(8) 0.062(7) 0.001(6) 0.040(6) -0.008(7)
C95' 0.120(9) 0.116(11) 0.067(7) 0.014(8) 0.054(7) 0.003(9)
C95A 0.059(6) 0.061(7) 0.076(7) -0.005(6) 0.031(6) -0.001(6)
C96A 0.052(6) 0.076(8) 0.054(6) -0.016(6) 0.021(5) -0.005(6)
C97A 0.056(6) 0.081(8) 0.049(6) -0.003(6) 0.019(5) -0.009(6)
C98A 0.104(9) 0.135(12) 0.064(7) -0.005(8) 0.042(7) -0.010(9)
C99A 0.072(7) 0.102(9) 0.060(7) -0.004(6) 0.028(6) 0.019(7)
C100 0.056(6) 0.068(7) 0.068(7) 0.003(6) 0.019(5) -0.008(6)
C103 0.032(5) 0.061(7) 0.048(5) -0.008(5) 0.012(4) 0.001(5)
C104 0.098(9) 0.113(11) 0.080(8) -0.006(8) 0.032(7) 0.010(8)
C105 0.071(7) 0.068(7) 0.063(6) -0.009(6) 0.019(5) -0.009(6)
C106 0.115(9) 0.077(8) 0.091(9) -0.001(7) 0.067(8) 0.019(8)
C107 0.087(7) 0.061(7) 0.054(6) 0.001(5) 0.036(6) -0.003(6)
C108 0.060(6) 0.080(8) 0.079(7) -0.011(6) 0.026(5) -0.014(6)
C109 0.123(9) 0.089(9) 0.059(7) -0.011(7) 0.044(7) -0.001(9)
C110 0.066(7) 0.062(7) 0.063(6) -0.007(5) 0.012(6) 0.001(6)
C111 0.056(6) 0.056(7) 0.048(5) 0.000(5) 0.022(5) -0.004(5)
C112 0.070(7) 0.048(6) 0.061(6) -0.005(5) 0.026(5) 0.000(5)
C114 0.091(8) 0.064(8) 0.058(6) -0.002(6) 0.034(6) -0.004(7)
C115 0.046(5) 0.060(7) 0.052(6) -0.005(5) 0.010(5) -0.005(5)
C116 0.053(6) 0.078(8) 0.061(6) -0.009(6) 0.015(5) -0.008(6)
C117 0.041(5) 0.069(7) 0.059(6) -0.012(5) 0.012(5) -0.009(5)
C118 0.069(7) 0.095(9) 0.085(8) -0.004(7) 0.034(6) -0.007(7)
C119 0.132(10) 0.083(8) 0.044(6) -0.005(6) 0.042(6) -0.004(8)
C120 0.065(7) 0.074(7) 0.068(7) -0.006(6) 0.021(5) -0.001(6)
C121 0.091(7) 0.087(8) 0.054(6) 0.007(6) 0.041(6) 0.012(7)
C122 0.117(10) 0.095(10) 0.101(10) -0.004(8) 0.057(8) -0.020(8)
C123 0.058(6) 0.067(8) 0.075(7) -0.004(6) 0.018(5) -0.009(6)
C124 0.090(8) 0.087(9) 0.066(7) -0.007(6) 0.029(6) 0.013(7)
C127 0.057(6) 0.062(7) 0.054(6) -0.005(5) 0.018(5) -0.007(6)
C128 0.056(6) 0.062(7) 0.056(6) -0.001(5) 0.029(5) -0.001(5)
C129 0.055(6) 0.047(6) 0.058(6) -0.004(5) 0.027(5) -0.017(5)
C130 0.066(7) 0.088(9) 0.093(8) -0.010(7) 0.027(6) -0.007(7)
C131 0.121(9) 0.118(11) 0.078(8) -0.002(8) 0.054(8) 0.025(9)
C132 0.068(7) 0.081(9) 0.082(8) -0.018(7) 0.028(6) -0.015(7)
C133 0.123(11) 0.082(9) 0.065(8) -0.012(6) 0.039(7) -0.006(8)
C135 0.054(6) 0.066(7) 0.057(6) -0.006(5) 0.019(5) -0.017(6)
C136 0.073(7) 0.069(8) 0.051(6) -0.013(5) 0.022(5) -0.010(6)
C137 0.086(7) 0.086(9) 0.052(6) 0.000(6) 0.036(6) 0.010(7)
C138 0.042(6) 0.096(9) 0.091(8) -0.027(7) 0.024(6) -0.017(6)
C139 0.063(7) 0.099(10) 0.086(8) -0.015(8) 0.029(7) -0.003(7)
C140 0.099(9) 0.113(10) 0.081(8) 0.018(7) 0.060(7) 0.030(8)
C141 0.164(13) 0.181(17) 0.081(9) -0.031(11) 0.060(9) -0.014(13)
C142 0.060(6) 0.076(8) 0.066(7) 0.004(6) 0.016(5) 0.004(6)
C143 0.066(7) 0.077(8) 0.081(7) -0.006(6) 0.015(6) -0.007(6)
C144 0.134(13) 0.108(11) 0.085(10) 0.006(8) 0.045(9) 0.009(10)
C147 0.112(9) 0.098(10) 0.045(6) -0.019(6) 0.028(6) -0.008(8)
C148 0.108(10) 0.170(16) 0.071(8) 0.009(10) 0.046(8) 0.005(11)
C149 0.112(10) 0.112(11) 0.073(8) 0.010(8) 0.052(7) -0.013(9)
C151 0.071(7) 0.096(9) 0.078(8) -0.002(7) 0.028(7) 0.025(7)
C152 0.086(8) 0.120(11) 0.063(7) 0.002(8) 0.029(6) 0.004(9)
C153 0.088(8) 0.104(10) 0.084(8) 0.008(7) 0.047(7) 0.030(8)
C154 0.075(7) 0.084(8) 0.068(6) 0.001(6) 0.040(6) 0.014(7)
C155 0.133(11) 0.124(12) 0.123(11) 0.000(9) 0.087(10) 0.023(10)
C156 0.094(8) 0.105(10) 0.047(7) 0.014(6) 0.029(6) 0.018(8)
C157 0.065(7) 0.104(10) 0.064(7) -0.019(7) 0.017(6) -0.003(7)
C160 0.108(10) 0.106(11) 0.100(11) 0.001(9) 0.043(8) -0.009(9)
C161 0.072(7) 0.058(7) 0.075(7) -0.006(6) 0.026(6) -0.009(6)
C162 0.147(13) 0.143(14) 0.104(11) -0.015(10) 0.064(10) 0.015(12)
C163 0.110(9) 0.098(10) 0.074(8) 0.005(7) 0.050(7) 0.002(8)
C164 0.070(7) 0.085(8) 0.063(7) 0.007(6) 0.003(6) -0.022(6)
O1 0.045(3) 0.044(4) 0.067(4) -0.016(4) 0.010(3) 0.009(3)
O2 0.038(3) 0.039(4) 0.062(4) -0.005(3) 0.008(3) -0.002(3)
O3 0.045(3) 0.071(5) 0.018(3) 0.003(3) 0.004(2) -0.009(3)
O4 0.057(4) 0.062(4) 0.036(3) 0.007(3) 0.010(3) -0.008(4)
O5 0.061(4) 0.066(4) 0.038(3) 0.005(3) 0.033(3) 0.002(4)
O6 0.060(4) 0.074(5) 0.029(3) -0.013(4) 0.018(3) -0.013(4)
O7 0.057(4) 0.065(4) 0.040(3) -0.011(3) 0.018(3) -0.021(4)
O8 0.053(4) 0.073(5) 0.044(3) -0.028(3) 0.018(3) -0.026(4)
O9 0.073(4) 0.086(5) 0.067(4) 0.012(4) 0.031(3) 0.030(4)
O10 0.081(5) 0.100(7) 0.081(5) 0.002(5) -0.005(4) -0.007(5)
O11 0.071(5) 0.112(6) 0.066(4) -0.028(4) 0.021(4) -0.027(4)
O12 0.099(6) 0.109(7) 0.114(6) 0.009(5) 0.041(5) -0.016(5)
O13 0.083(5) 0.106(6) 0.103(6) -0.018(5) 0.040(4) -0.003(5)
O14 0.042(3) 0.073(5) 0.043(3) -0.025(3) 0.019(3) -0.025(4)
O15 0.037(3) 0.069(5) 0.044(3) -0.011(3) 0.012(3) -0.020(3)
O17 0.155(8) 0.195(12) 0.109(7) 0.014(8) 0.046(6) 0.020(9)
O18 0.040(3) 0.071(5) 0.033(3) 0.017(3) 0.006(2) -0.008(3)
O19 0.050(4) 0.067(4) 0.046(3) -0.002(3) 0.017(3) -0.015(4)
O20 0.054(4) 0.043(4) 0.061(4) -0.005(4) 0.016(3) -0.010(4)
O21 0.040(3) 0.066(5) 0.063(4) -0.019(4) 0.020(3) -0.010(4)
O22 0.042(3) 0.086(5) 0.026(3) 0.004(3) 0.017(2) 0.003(3)
O23 0.052(3) 0.069(4) 0.026(3) 0.000(3) 0.021(2) -0.006(4)
O24 0.086(5) 0.071(5) 0.098(5) 0.016(4) 0.057(4) -0.002(4)
O25 0.128(6) 0.066(5) 0.096(5) 0.020(4) 0.074(5) 0.031(5)
O26 0.196(9) 0.138(8) 0.090(6) -0.037(6) 0.076(6) -0.054(8)
O27 0.163(7) 0.089(6) 0.063(5) -0.003(4) 0.045(5) 0.024(6)
O28 0.069(4) 0.074(5) 0.091(5) 0.013(4) 0.040(4) -0.002(4)
O30 0.251(12) 0.191(11) 0.062(5) -0.045(7) 0.072(6) -0.040(10)
Cu1 0.0555(7) 0.0758(9) 0.0414(6) -0.0091(6) 0.0203(5) -0.0161(7)
Cu2 0.0481(6) 0.0774(9) 0.0449(6) -0.0106(7) 0.0160(5) -0.0143(7)
Cu3 0.0478(6) 0.0791(9) 0.0412(6) -0.0066(7) 0.0171(5) -0.0123(7)
Cu4 0.0514(6) 0.0788(9) 0.0456(6) -0.0038(7) 0.0213(5) -0.0126(7)

loop_
_atom_type_symbol
_atom_type_description
_atom_type_scat_dispersion_real
_atom_type_scat_dispersion_imag
_atom_type_scat_source
C C 0.0033 0.0016 'International Tables Vol C Tables 4.2.6.8 and 6.1.1.4'
H H 0.0000 0.0000 'International Tables Vol C Tables 4.2.6.8 and 6.1.1.4'
O O 0.0106 0.0060 'International Tables Vol C Tables 4.2.6.8 and 6.1.1.4'
Cu Cu 0.3201 1.2651 'International Tables Vol C Tables 4.2.6.8 and 6.1.1.4'
N N 0.0061 0.0033 'International Tables Vol C Tables 4.2.6.8 and 6.1.1.4'

loop_
_geom_angle_atom_site_label_1
_geom_angle_atom_site_label_2
_geom_angle_atom_site_label_3
_geom_angle
_geom_angle_site_symmetry_1
_geom_angle_site_symmetry_3
O3 C11 O4 127.4(8) . .
O3 C11 C41 114.9(8) . .
O4 C11 C41 117.6(8) . .
O18 C16 O19 127.7(9) 1_344 1_344
O18 C16 C30 116.7(8) 1_344 .
O19 C16 C30 115.6(9) 1_344 .
O14 C19 O15 128.3(8) . .
O14 C19 C71 115.8(9) . .
O15 C19 C71 115.9(9) . .
O8 C20 O7 130.4(7) . .
O8 C20 C70' 115.1(9) . .
O7 C20 C70' 114.3(9) . .
O2 C23 O1 128.7(8) . .
O2 C23 C43 115.0(9) . .
O1 C23 C43 116.4(8) . .
O6 C24 O5 126.6(9) . .
O6 C24 C35 120.0(10) . .
O5 C24 C35 113.5(10) . .
C35 C26 C83 120.8(9) . .
C90' C27 C31 123.1(9) . .
C86' C28 C31 122.3(8) . .
C86' C28 C92' 120.5(10) . .
C31 C28 C92' 117.2(9) . .
C59' C29 C33 117.2(9) . .
C64' C30 C50 118.4(8) . .
C64' C30 C16 121.4(9) . .
C50 C30 C16 120.2(9) . .
C28 C31 C27 117.7(9) . .
O22 C32 O23 124.0(8) . .
O22 C32 C40 119.8(9) . .
O23 C32 C40 116.1(8) . .
C43 C33 C29 122.5(9) . .
C56' C34 C40 120.2(9) . .
C26 C35 C47 120.0(7) . .
C26 C35 C24 123.3(10) . .
C47 C35 C24 116.7(9) . .
C95' C36 C94A 120.5(9) . .
C95' C36 C59' 121.5(11) . .
C94A C36 C59' 117.8(10) . .
C43 C37 C49 116.8(8) . .
C87' C38 C56' 118.1(8) . .
C87' C38 C63' 123.5(9) . .
C56' C38 C63' 117.8(8) . .
C54' C40 C34 119.5(7) . .
C54' C40 C32 117.1(8) . .
C34 C40 C32 123.3(8) . .
C57' C41 C69' 120.3(8) . .
C57' C41 C11 122.7(10) . .
C69' C41 C11 116.8(9) . .
C33 C43 C37 120.0(8) . .
C33 C43 C23 121.2(8) . .
C37 C43 C23 118.7(8) . .
C62' C44 C112 122.2(9) . .
C70' C45 C108 115.4(10) . .
C48 C46 C135 119.7(8) . .
C48 C46 C93' 120.2(9) . .
C135 C46 C93' 120.1(8) . .
C93A C47 C35 119.4(10) . .
C46 C48 C69' 120.9(9) . .
C59' C49 C37 120.7(9) . .
C30 C50 C143 120.6(10) . .
O13 C51 C60' 118.8(8) . .
O13 C51 C62' 121.1(11) . .
C60' C51 C62' 120.1(10) . .
C140 C52' C90' 123.8(10) . .
C140 C52' C88' 118.0(9) . .
C90' C52' C88' 118.1(10) . .
C90' C53' C86' 122.6(10) . .
C40 C54' C87' 119.1(8) . .
C71 C55' C97A 117.4(10) . .
C34 C56' C38 121.2(9) . .
C41 C57' C135 121.9(9) . .
C152 C58' C107 122.5(10) . .
C152 C58' C63' 120.1(9) . .
C107 C58' C63' 117.2(9) . .
C49 C59' C29 122.6(9) . .
C49 C59' C36 119.7(10) . .
C29 C59' C36 117.5(9) . .
C82 C60' C51 119.9(9) . .
C82 C60' C115 121.4(9) . .
C51 C60' C115 118.6(9) . .
C83 C61' C93A 119.9(9) . .
C83 C61' C78' 121.1(10) . .
C93A C61' C78' 118.1(10) . .
C44 C62' C51 120.6(10) . .
C91A C63' C38 119.9(9) . .
C91A C63' C58' 120.5(8) . .
C38 C63' C58' 119.4(9) . .
C77' C64' C30 122.1(9) . .
C80' C65' C67' 120.5(8) . .
C78' C66' C133 119.8(11) . .
C78' C66' C98A 124.1(10) . .
C133 C66' C98A 115.6(10) . .
C74 C67' C65' 116.1(8) . .
C74 C67' C73 120.9(8) . .
C65' C67' C73 123.0(8) . .
C72 C68' C74 120.9(8) . .
C72 C68' C84 119.4(9) . .
C74 C68' C84 119.6(8) . .
C48 C69' C41 117.6(8) . .
C45 C70' C118 123.1(10) . .
C45 C70' C20 119.6(10) . .
C118 C70' C20 117.2(10) . .
C117 C71 C55' 121.5(9) . .
C117 C71 C19 118.7(10) . .
C55' C71 C19 119.8(10) . .
C68' C72 C80' 117.8(9) . .
C68' C72 O11 117.9(8) . .
C80' C72 O11 124.3(8) . .
C120 C73 C67' 120.1(8) . .
C120 C73 C79' 115.6(9) . .
C67' C73 C79' 124.3(8) . .
C68' C74 C67' 120.9(8) . .
C68' C74 C76' 120.1(8) . .
C67' C74 C76' 119.0(8) . .
C164 C75 C128 120.3(9) . .
C164 C75 C114 119.8(10) . .
C128 C75 C114 119.8(9) . .
C110 C76' C74 119.0(9) . .
C64' C77' C79' 121.1(9) . .
C99A C78' C66' 121.3(10) . .
C99A C78' C61' 121.8(10) . .
C66' C78' C61' 116.8(11) . .
C77' C79' C143 119.2(9) . .
C77' C79' C73 123.2(9) . .
C143 C79' C73 117.6(9) . .
C65' C80' C72 123.7(9) . .
C94A C81 C148 121.0(11) . .
C94A C81 C156 117.8(11) . .
C148 C81 C156 121.1(10) . .
C60' C82 C112 120.9(9) . .
C60' C82 C92A 123.9(9) . .
C112 C82 C92A 115.2(9) . .
C61' C83 C26 120.1(10) . .
C139 C84 C103 121.5(9) . .
C139 C84 C68' 117.8(10) . .
C103 C84 C68' 120.2(8) . .
O27 C85 C131 119.6(10) . .
O27 C85 C119 116.1(9) . .
C131 C85 C119 124.2(10) . .
C28 C86' C53' 118.8(10) . .
C38 C87' C54' 121.4(9) . .
C121 C88' C52' 125.9(9) . .
C121 C88' C106 117.1(11) . .
C52' C88' C106 117.0(11) . .
C138 C89' C108 117.0(9) . .
C138 C89' C95A 126.0(10) . .
C108 C89' C95A 117.0(9) . .
C53' C90' C27 115.4(9) . .
C53' C90' C52' 119.7(10) . .
C27 C90' C52' 124.9(10) . .
C63' C91A C163 121.5(10) . .
C147 C92 C160 118.4(14) . .
O20 C92' O21 128.7(9) . .
O20 C92' C28 119.9(9) . .
O21 C92' C28 111.4(10) . .
C116 C92A C82 123.4(9) . .
C142 C93' C112 121.6(9) . .
C142 C93' C46 118.8(9) . .
C112 C93' C46 119.6(9) . .
C47 C93A C61' 119.3(11) . .
C147 C94A C81 121.0(11) . .
C147 C94A C36 123.4(10) . .
C81 C94A C36 115.6(10) . .
C36 C95' C141 126.4(13) . .
C100 C95A C89' 123.0(10) . .
C100 C95A C96A 117.5(9) . .
C89' C95A C96A 119.4(9) . .
C103 C96A C132 114.8(10) . .
C103 C96A C95A 122.0(9) . .
C132 C96A C95A 123.2(9) . .
C114 C97A C55' 123.1(10) . .
C104 C98A C66' 123.0(11) . .
C78' C99A C153 117.5(10) . .
C95A C100 C136 120.5(10) . .
C84 C103 C96A 122.7(9) . .
C84 C103 C111 119.8(8) . .
C96A C103 C111 117.5(9) . .
C144 C104 C98A 118.4(12) . .
C123 C105 C161 123.9(11) . .
C162 C106 C119 115.2(12) . .
C162 C106 C88' 124.5(13) . .
C119 C106 C88' 119.9(11) . .
C58' C107 C137 119.7(9) . .
C58' C107 C109 118.0(10) . .
C137 C107 C109 122.3(10) . .
C89' C108 C45 122.4(10) . .
C149 C109 C119 119.9(11) . 1_554
C149 C109 C107 119.4(10) . .
C119 C109 C107 120.4(12) 1_554 .
C76' C110 C120 121.5(9) . .
C136 C111 C103 117.9(9) . .
C44 C112 C93' 124.4(9) . .
C44 C112 C82 116.2(9) . .
C93' C112 C82 119.3(9) . .
C97A C114 C154 115.5(10) . .
C97A C114 C75 120.0(10) . .
C154 C114 C75 124.6(10) . .
C161 C115 C127 119.6(9) . .
C161 C115 C60' 119.1(9) . .
C127 C115 C60' 121.2(8) . .
C92A C116 C142 122.2(10) . .
C154 C117 C71 118.7(10) . .
C138 C118 C70' 117.1(10) . .
C85 C119 C109 124.3(10) . 1_556
C85 C119 C106 117.5(9) . .
C109 C119 C106 117.9(11) 1_556 .
C73 C120 C110 119.2(10) . .
C131 C121 C88' 124.0(9) . .
C149 C122 C152 121.2(13) . .
C105 C123 C128 121.3(10) . .
C144 C124 C133 118.3(11) . .
C144 C124 C156 119.2(10) . 1_556
C133 C124 C156 120.9(10) . 1_556
C115 C127 C128 122.7(9) . .
C115 C127 C129 119.3(8) . .
C128 C127 C129 117.9(9) . .
C75 C128 C127 120.8(8) . .
C75 C128 C123 123.8(9) . .
C127 C128 C123 115.2(9) . .
C157 C129 C127 118.9(9) . .
C132 C130 C139 119.0(12) . .
C121 C131 C85 117.0(10) . .
C130 C132 C96A 124.3(10) . .
C151 C133 C124 122.8(11) . .
C151 C133 C66' 116.5(11) . .
C124 C133 C66' 120.2(12) . .
C57' C135 C46 119.2(9) . .
C111 C136 C100 124.6(10) . .
C163 C137 C107 121.9(10) . .
C118 C138 C89' 124.6(11) . .
O10 C139 C84 121.8(10) . .
O10 C139 C130 120.5(11) . .
C84 C139 C130 117.7(12) . .
C52' C140 C155 126.2(12) . .
C148 C141 C95' 114.4(15) . .
C93' C142 C116 118.2(10) . .
C50 C143 C79' 118.5(10) . .
C104 C144 O17 114.5(14) . .
C104 C144 C124 122.7(12) . .
O17 C144 C124 122.2(13) . .
C94A C147 C92 122.4(11) . .
C141 C148 C81 121.7(12) . .
O26 C149 C109 115.9(11) . .
O26 C149 C122 123.9(13) . .
C109 C149 C122 119.8(13) . .
C153 C151 C133 122.7(12) . .
C58' C152 C122 118.5(11) . .
C151 C153 C99A 122.2(11) . .
C117 C154 C114 123.7(10) . .
C140 C155 C162 119.6(13) . .
C160 C156 C81 119.6(11) . .
C160 C156 C124 120.0(12) . 1_554
C81 C156 C124 120.4(11) . 1_554
C129 C157 C164 122.4(10) . .
O30 C160 C156 116.9(13) . .
O30 C160 C92 122.4(14) . .
C156 C160 C92 120.7(13) . .
O12 C161 C115 120.0(9) . .
O12 C161 C105 122.9(10) . .
C115 C161 C105 116.9(10) . .
C106 C162 C155 113.9(13) . .
C137 C163 C91A 118.8(11) . .
C75 C164 C157 119.7(11) . .
C23 O1 Cu1 118.9(5) . .
C23 O2 Cu2 120.3(6) . .
C11 O3 Cu1 120.2(5) . .
C11 O4 Cu2 122.1(6) . .
C24 O5 Cu1 122.7(6) . .
C24 O6 Cu2 120.0(7) . .
C20 O7 Cu1 121.1(5) . .
C20 O8 Cu2 117.2(6) . .
C19 O14 Cu4 123.2(6) . .
C19 O15 Cu3 117.6(6) . .
C16 O18 Cu4 119.5(6) 1_766 .
C16 O19 Cu3 123.1(6) 1_766 .
C92' O20 Cu4 121.2(6) . .
C92' O21 Cu3 119.3(6) . .
C32 O22 Cu4 123.3(6) . .
C32 O23 Cu3 121.8(5) . .
O1 Cu1 O7 86.4(2) . .
O1 Cu1 O5 169.6(3) . .
O7 Cu1 O5 91.4(2) . .
O1 Cu1 O3 89.2(2) . .
O7 Cu1 O3 167.0(3) . .
O5 Cu1 O3 90.7(2) . .
O1 Cu1 O28 98.6(3) . .
O7 Cu1 O28 98.0(3) . .
O5 Cu1 O28 91.8(3) . .
O3 Cu1 O28 94.8(3) . .
O1 Cu1 Cu2 86.91(19) . .
O7 Cu1 Cu2 82.4(2) . .
O5 Cu1 Cu2 82.7(2) . .
O3 Cu1 Cu2 85.20(19) . .
O28 Cu1 Cu2 174.51(18) . .
O4 Cu2 O8 170.7(3) . .
O4 Cu2 O6 90.0(2) . .
O8 Cu2 O6 89.9(2) . .
O4 Cu2 O2 90.0(2) . .
O8 Cu2 O2 88.7(2) . .
O6 Cu2 O2 170.8(3) . .
O4 Cu2 O9 91.6(3) . .
O8 Cu2 O9 97.7(3) . .
O6 Cu2 O9 91.7(3) . .
O2 Cu2 O9 97.4(2) . .
O4 Cu2 Cu1 84.1(2) . .
O8 Cu2 Cu1 86.6(2) . .
O6 Cu2 Cu1 86.8(2) . .
O2 Cu2 Cu1 84.08(18) . .
O9 Cu2 Cu1 175.43(18) . .
O23 Cu3 O15 89.1(2) . .
O23 Cu3 O21 171.0(3) . .
O15 Cu3 O21 90.0(2) . .
O23 Cu3 O19 90.2(2) . .
O15 Cu3 O19 169.4(3) . .
O21 Cu3 O19 89.0(2) . .
O23 Cu3 O25 96.3(3) . .
O15 Cu3 O25 99.6(3) . .
O21 Cu3 O25 92.6(3) . .
O19 Cu3 O25 91.0(3) . .
O23 Cu3 Cu4 85.7(2) . .
O15 Cu3 Cu4 86.7(2) . .
O21 Cu3 Cu4 85.3(2) . .
O19 Cu3 Cu4 82.7(2) . .
O25 Cu3 Cu4 173.4(2) . .
O14 Cu4 O20 90.0(2) . .
O14 Cu4 O22 88.3(2) . .
O20 Cu4 O22 168.3(3) . .
O14 Cu4 O18 168.5(3) . .
O20 Cu4 O18 90.4(2) . .
O22 Cu4 O18 89.0(2) . .
O14 Cu4 O24 93.8(3) . .
O20 Cu4 O24 95.5(3) . .
O22 Cu4 O24 96.2(3) . .
O18 Cu4 O24 97.6(3) . .
O14 Cu4 Cu3 82.4(2) . .
O20 Cu4 Cu3 84.4(2) . .
O22 Cu4 Cu3 83.9(2) . .
O18 Cu4 Cu3 86.2(2) . .
O24 Cu4 Cu3 176.21(19) . .

loop_
_geom_bond_atom_site_label_1
_geom_bond_atom_site_label_2
_geom_bond_distance
_geom_bond_site_symmetry_2
C11 O3 1.241(10) .
C11 O4 1.277(10) .
C11 C41 1.522(12) .
C16 O18 1.245(11) 1_344
C16 O19 1.255(9) 1_344
C16 C30 1.483(12) .
C19 O14 1.261(11) .
C19 O15 1.252(11) .
C19 C71 1.531(13) .
C20 O8 1.221(11) .
C20 O7 1.270(10) .
C20 C70' 1.574(12) .
C23 O2 1.265(10) .
C23 O1 1.312(11) .
C23 C43 1.525(12) .
C24 O6 1.247(12) .
C24 O5 1.291(12) .
C24 C35 1.475(12) .
C26 C35 1.386(13) .
C26 C83 1.413(12) .
C27 C90' 1.405(14) .
C27 C31 1.396(11) .
C28 C86' 1.338(14) .
C28 C31 1.377(13) .
C28 C92' 1.536(13) .
C29 C59' 1.343(13) .
C29 C33 1.418(11) .
C30 C64' 1.402(13) .
C30 C50 1.395(12) .
C32 O22 1.273(10) .
C32 O23 1.306(11) .
C32 C40 1.484(12) .
C33 C43 1.337(12) .
C34 C56' 1.367(11) .
C34 C40 1.394(12) .
C35 C47 1.416(14) .
C36 C95' 1.283(15) .
C36 C94A 1.465(15) .
C36 C59' 1.560(13) .
C37 C43 1.395(12) .
C37 C49 1.438(12) .
C38 C87' 1.363(12) .
C38 C56' 1.385(12) .
C38 C63' 1.470(12) .
C40 C54' 1.363(12) .
C41 C57' 1.330(12) .
C41 C69' 1.441(13) .
C44 C62' 1.335(13) .
C44 C112 1.402(13) .
C45 C70' 1.398(14) .
C45 C108 1.444(12) .
C46 C48 1.365(12) .
C46 C135 1.416(13) .
C46 C93' 1.498(12) .
C47 C93A 1.404(13) .
C48 C69' 1.399(12) .
C49 C59' 1.338(13) .
C50 C143 1.419(12) .
C51 O13 1.369(12) .
C51 C60' 1.383(14) .
C51 C62' 1.395(12) .
C52' C140 1.310(14) .
C52' C90' 1.449(14) .
C52' C88' 1.445(15) .
C53' C90' 1.374(14) .
C53' C86' 1.419(12) .
C54' C87' 1.413(12) .
C55' C71 1.372(13) .
C55' C97A 1.417(12) .
C57' C135 1.373(11) .
C58' C152 1.328(15) .
C58' C107 1.389(13) .
C58' C63' 1.484(13) .
C60' C82 1.357(13) .
C60' C115 1.498(13) .
C61' C83 1.363(14) .
C61' C93A 1.447(16) .
C61' C78' 1.524(15) .
C63' C91A 1.300(13) .
C64' C77' 1.365(12) .
C65' C80' 1.307(13) .
C65' C67' 1.423(12) .
C66' C78' 1.347(14) .
C66' C133 1.430(15) .
C66' C98A 1.469(15) .
C67' C74 1.405(11) .
C67' C73 1.456(13) .
C68' C72 1.365(12) .
C68' C74 1.368(12) .
C68' C84 1.544(13) .
C70' C118 1.452(15) .
C71 C117 1.378(13) .
C72 C80' 1.372(12) .
C72 O11 1.384(11) .
C73 C120 1.350(12) .
C73 C79' 1.459(12) .
C74 C76' 1.469(13) .
C75 C164 1.333(13) .
C75 C128 1.413(13) .
C75 C114 1.497(13) .
C76' C110 1.361(13) .
C77' C79' 1.371(12) .
C78' C99A 1.344(14) .
C79' C143 1.448(14) .
C81 C94A 1.416(14) .
C81 C148 1.427(17) .
C81 C156 1.446(15) .
C82 C112 1.449(13) .
C82 C92A 1.490(13) .
C84 C139 1.364(14) .
C84 C103 1.397(13) .
C85 O27 1.402(12) .
C85 C131 1.436(15) .
C85 C119 1.411(15) .
C88' C121 1.441(14) .
C88' C106 1.474(15) .
C89' C138 1.401(13) .
C89' C108 1.418(14) .
C89' C95A 1.442(13) .
C91A C163 1.446(14) .
C92 C147 1.401(16) .
C92 C160 1.409(18) .
C92' O20 1.248(12) .
C92' O21 1.281(12) .
C92A C116 1.308(13) .
C93' C142 1.388(13) .
C93' C112 1.460(13) .
C94A C147 1.339(14) .
C95' C141 1.440(18) .
C95A C100 1.350(12) .
C95A C96A 1.448(14) .
C96A C103 1.410(12) .
C96A C132 1.427(14) .
C97A C114 1.330(14) .
C98A C104 1.401(15) .
C99A C153 1.407(14) .
C100 C136 1.407(12) .
C103 C111 1.459(12) .
C104 C144 1.374(17) .
C105 C123 1.271(13) .
C105 C161 1.448(13) .
C106 C162 1.307(17) .
C106 C119 1.461(15) .
C107 C137 1.416(14) .
C107 C109 1.483(14) .
C109 C149 1.356(16) .
C109 C119 1.460(15) 1_554
C110 C120 1.494(13) .
C111 C136 1.334(13) .
C114 C154 1.443(13) .
C115 C161 1.368(13) .
C115 C127 1.395(13) .
C116 C142 1.445(13) .
C117 C154 1.315(12) .
C118 C138 1.346(13) .
C119 C109 1.461(15) 1_556
C121 C131 1.394(14) .
C122 C149 1.378(16) .
C122 C152 1.447(16) .
C123 C128 1.442(13) .
C124 C144 1.418(17) .
C124 C133 1.446(15) .
C124 C156 1.509(15) 1_556
C127 C128 1.409(12) .
C127 C129 1.444(12) .
C129 C157 1.344(14) .
C130 C132 1.350(15) .
C130 C139 1.477(14) .
C133 C151 1.362(15) .
C137 C163 1.331(14) .
C139 O10 1.328(14) .
C140 C155 1.324(16) .
C141 C148 1.39(2) .
C144 O17 1.386(15) .
C149 O26 1.332(15) .
C151 C153 1.271(13) .
C155 C162 1.543(19) .
C156 C160 1.385(17) .
C156 C124 1.509(15) 1_554
C157 C164 1.428(13) .
C160 O30 1.352(15) .
C161 O12 1.338(12) .
O1 Cu1 1.894(7) .
O2 Cu2 1.948(6) .
O3 Cu1 1.971(6) .
O4 Cu2 1.946(6) .
O5 Cu1 1.969(5) .
O6 Cu2 1.949(5) .
O7 Cu1 1.954(6) .
O8 Cu2 1.943(6) .
O9 Cu2 2.190(7) .
O14 Cu4 1.953(5) .
O15 Cu3 1.956(5) .
O18 C16 1.245(11) 1_766
O18 Cu4 1.976(6) .
O19 C16 1.255(9) 1_766
O19 Cu3 1.980(5) .
O20 Cu4 1.955(6) .
O21 Cu3 1.961(6) .
O22 Cu4 1.967(5) .
O23 Cu3 1.934(5) .
O24 Cu4 2.164(7) .
O25 Cu3 2.164(7) .
O28 Cu1 2.156(7) .
Cu1 Cu2 2.6091(18) .
Cu3 Cu4 2.6161(17) .

loop_
_geom_hbond_atom_site_label_D
_geom_hbond_atom_site_label_H
_geom_hbond_atom_site_label_A
_geom_hbond_distance_DH
_geom_hbond_distance_HA
_geom_hbond_distance_DA
_geom_hbond_angle_DHA
_geom_hbond_site_symmetry_A
C62' H62' O19 0.95 2.58 3.492(12) 161.1 2_747
C80' H80' O4 0.95 2.60 3.517(11) 162.0 2_546
